data_2105309
loop_
_publ_author_name
'Hill, Tania N.'
'Roodt, Andreas'
'Steyl, Gideon'

_publ_section_title
;
 Electronic influence of \b-diketonato-type ligands on the coordination of
 1,5-cyclooctadiene to palladium(II) as defined by `Venus fly trap'
 geometric parameters
;
_journal_coeditor_code EB5019
_journal_issue 1
_journal_name_full 'Acta Crystallographica Section B'
_journal_page_first 36
_journal_page_last 42
_journal_paper_doi 10.1107/S0108768112046733
_journal_volume 69
_journal_year 2013
_chemical_formula_moiety 'C13 H19 O2 Pd, F6 P'
_chemical_formula_structural '(Pd (C8 H12) (O2 C5 H7)) (P F6)'
_chemical_formula_sum 'C13 H19 F6 O2 P Pd'
_chemical_formula_weight 458.65
_chemical_name_systematic
;
(acetylacetonato)(\h^4^-cyclo-octa-1,5-dienyl)palladium(II) hexafluorophosphate
;
_space_group_IT_number 14
_symmetry_cell_setting monoclinic
_symmetry_space_group_name_Hall '-P 2ybc'
_symmetry_space_group_name_H-M 'P 1 21/c 1'
_atom_sites_solution_hydrogens geom
_atom_sites_solution_primary direct
_atom_sites_solution_secondary difmap
_audit_creation_method 'WinGX routine CIF_UPDATE'
_cell_angle_alpha 90
_cell_angle_beta 119.016(4)
_cell_angle_gamma 90
_cell_formula_units_Z 4
_cell_length_a 9.3166(6)
_cell_length_b 15.4676(8)
_cell_length_c 12.6132(6)
_cell_measurement_reflns_used 4688
_cell_measurement_temperature 100(2)
_cell_measurement_theta_max 28.27
_cell_measurement_theta_min 3.22
_cell_volume 1589.49(16)
_computing_cell_refinement 'Bruker SAINT-Plus (Bruker, 2004)'
_computing_data_collection 'Bruker APEX2 (Bruker, 2005)'
_computing_data_reduction 'Bruker SAINT-Plus and XPREP (Bruker, 2004)'
_computing_molecular_graphics 'DIAMOND 3.0c (Brandenburg & Putz, 2005)'
_computing_publication_material 'WinGX (Farrugia, 1999)'
_computing_structure_refinement 'SHELXL-97 (Sheldrick, 2008)'
_computing_structure_solution 'SHELXS-97 (Sheldrick, 2008)'
_diffrn_ambient_temperature 100(2)
_diffrn_detector_area_resol_mean 512
_diffrn_measured_fraction_theta_full 0.997
_diffrn_measured_fraction_theta_max 0.997
_diffrn_measurement_device_type 'Bruker X8 Apex II 4K Kappa CCD'
_diffrn_measurement_method '\f and \w scans'
_diffrn_radiation_monochromator graphite
_diffrn_radiation_source 'sealed tube'
_diffrn_radiation_type MoK\a
_diffrn_radiation_wavelength 0.71073
_diffrn_reflns_av_R_equivalents 0.0413
_diffrn_reflns_limit_h_max 12
_diffrn_reflns_limit_h_min -12
_diffrn_reflns_limit_k_max 20
_diffrn_reflns_limit_k_min -13
_diffrn_reflns_limit_l_max 16
_diffrn_reflns_limit_l_min -16
_diffrn_reflns_number 10747
_diffrn_reflns_theta_full 28.29
_diffrn_reflns_theta_max 28.29
_diffrn_reflns_theta_min 3.31
_exptl_absorpt_coefficient_mu 1.335
_exptl_absorpt_correction_T_max 0.961
_exptl_absorpt_correction_T_min 0.8456
_exptl_absorpt_correction_type multi-scan
_exptl_absorpt_process_details 'SADABS (Bruker, 2004)'
_exptl_crystal_colour colourless
_exptl_crystal_density_diffrn 1.917
_exptl_crystal_density_method 'not measured'
_exptl_crystal_description Cuboid
_exptl_crystal_F_000 912
_exptl_crystal_size_max 0.13
_exptl_crystal_size_mid 0.07
_exptl_crystal_size_min 0.03
_refine_diff_density_max 0.696
_refine_diff_density_min -0.672
_refine_ls_extinction_method none
_refine_ls_goodness_of_fit_ref 1.049
_refine_ls_hydrogen_treatment constr
_refine_ls_matrix_type full
_refine_ls_number_parameters 210
_refine_ls_number_reflns 3952
_refine_ls_number_restraints 0
_refine_ls_restrained_S_all 1.049
_refine_ls_R_factor_all 0.0467
_refine_ls_R_factor_gt 0.0332
_refine_ls_shift/su_max 0.001
_refine_ls_shift/su_mean 0
_refine_ls_structure_factor_coef Fsqd
_refine_ls_weighting_details 'calc w=1/[\s^2^(Fo^2^)+(0.0345P)^2^+0.1476P] where P=(Fo^2^+2Fc^2^)/3'
_refine_ls_weighting_scheme calc
_refine_ls_wR_factor_gt 0.0741
_refine_ls_wR_factor_ref 0.0806
_reflns_number_gt 3112
_reflns_number_total 3952
_reflns_threshold_expression >2\s(I)
_cod_data_source_file eb5019.cif
_cod_data_source_block 8Fth3
_cod_original_cell_volume 1589.49(15)
_cod_original_sg_symbol_H-M 'P 21/c'
_cod_database_code 2105309

loop_
_symmetry_equiv_pos_as_xyz
'x, y, z'
'-x, y+1/2, -z+1/2'
'-x, -y, -z'
'x, -y-1/2, z-1/2'

loop_
_atom_site_type_symbol
_atom_site_label
_atom_site_fract_x
_atom_site_fract_y
_atom_site_fract_z
_atom_site_U_iso_or_equiv
_atom_site_adp_type
_atom_site_calc_flag
_atom_site_refinement_flags
_atom_site_occupancy
_atom_site_symmetry_multiplicity
C C1 1.1389(4) 0.08218(19) 0.1348(3) 0.0179(7) Uani d . 1 1
H H1 1.1353 0.0237 0.0999 0.021 Uiso calc R 1 1
C C2 1.0027(4) 0.1320(2) 0.0658(3) 0.0182(7) Uani d . 1 1
H H2 0.9192 0.1032 -0.0103 0.022 Uiso calc R 1 1
C C3 0.9930(4) 0.22943(19) 0.0621(3) 0.0198(7) Uani d . 1 1
H H3A 0.877 0.2469 0.0299 0.024 Uiso calc R 1 1
H H3B 1.0298 0.251 0.0052 0.024 Uiso calc R 1 1
C C4 1.0966(4) 0.27235(19) 0.1856(3) 0.0184(7) Uani d . 1 1
H H4A 1.2114 0.2771 0.2018 0.022 Uiso calc R 1 1
H H4B 1.0549 0.3316 0.1833 0.022 Uiso calc R 1 1
C C5 1.0935(4) 0.22237(17) 0.2879(3) 0.0147(6) Uani d . 1 1
H H5 1.0431 0.2547 0.3303 0.018 Uiso calc R 1 1
C C6 1.2094(4) 0.16217(18) 0.3596(3) 0.0152(6) Uani d . 1 1
H H6 1.228 0.159 0.4445 0.018 Uiso calc R 1 1
C C7 1.3519(4) 0.1317(2) 0.3455(3) 0.0197(7) Uani d . 1 1
H H7A 1.3936 0.077 0.3911 0.024 Uiso calc R 1 1
H H7B 1.441 0.175 0.3824 0.024 Uiso calc R 1 1
C C8 1.3114(4) 0.1167(2) 0.2134(3) 0.0202(7) Uani d . 1 1
H H8A 1.3236 0.1719 0.1789 0.024 Uiso calc R 1 1
H H8B 1.3913 0.0751 0.212 0.024 Uiso calc R 1 1
C C9 0.7323(4) -0.03520(18) 0.1496(3) 0.0173(7) Uani d . 1 1
C C10 0.7097(4) -0.01654(18) 0.2488(3) 0.0165(6) Uani d . 1 1
H H10 0.6228 -0.046 0.2526 0.02 Uiso calc R 1 1
C C11 0.8017(4) 0.04091(17) 0.3429(3) 0.0129(6) Uani d . 1 1
C C12 0.6246(4) -0.10134(19) 0.0580(3) 0.0224(7) Uani d . 1 1
H H12A 0.5579 -0.0732 -0.0205 0.034 Uiso calc R 1 1
H H12B 0.5525 -0.128 0.0851 0.034 Uiso calc R 1 1
H H12C 0.6933 -0.146 0.0499 0.034 Uiso calc R 1 1
C C13 0.7626(4) 0.0515(2) 0.4446(3) 0.0190(7) Uani d . 1 1
H H13A 0.8611 0.0397 0.5221 0.029 Uiso calc R 1 1
H H13B 0.6757 0.0108 0.4335 0.029 Uiso calc R 1 1
H H13C 0.7255 0.1107 0.4447 0.029 Uiso calc R 1 1
O O1 0.8401(3) -0.00150(12) 0.12611(18) 0.0169(5) Uani d . 1 1
O O2 0.9223(3) 0.08719(12) 0.35432(18) 0.0149(4) Uani d . 1 1
F F1 0.5466(3) -0.19410(13) 0.35376(18) 0.0373(5) Uani d . 1 1
F F2 0.3063(3) -0.25654(13) 0.2171(2) 0.0436(6) Uani d . 1 1
F F3 0.1666(3) -0.14130(13) 0.22856(19) 0.0379(5) Uani d . 1 1
F F4 0.4062(3) -0.08044(11) 0.3662(2) 0.0370(6) Uani d . 1 1
F F5 0.3406(3) -0.21443(13) 0.39866(17) 0.0358(5) Uani d . 1 1
F F6 0.3687(3) -0.12125(15) 0.18342(18) 0.0410(6) Uani d . 1 1
P P1 0.35617(11) -0.16884(5) 0.29156(7) 0.01942(19) Uani d . 1 1
Pd Pd1 0.99194(3) 0.092702(13) 0.22746(2) 0.01228(8) Uani d . 1 1

loop_
_atom_site_aniso_label
_atom_site_aniso_U_11
_atom_site_aniso_U_22
_atom_site_aniso_U_33
_atom_site_aniso_U_12
_atom_site_aniso_U_13
_atom_site_aniso_U_23
C1 0.0245(19) 0.0195(15) 0.0172(16) -0.0005(13) 0.0161(14) -0.0043(12)
C2 0.0247(19) 0.0226(16) 0.0128(15) -0.0029(14) 0.0133(14) -0.0019(12)
C3 0.0250(19) 0.0215(16) 0.0144(15) -0.0020(14) 0.0108(14) 0.0020(12)
C4 0.0215(18) 0.0142(14) 0.0232(16) -0.0021(13) 0.0137(15) -0.0009(12)
C5 0.0202(18) 0.0109(13) 0.0130(14) -0.0049(12) 0.0082(13) -0.0044(11)
C6 0.0161(17) 0.0171(15) 0.0122(14) -0.0035(12) 0.0068(13) -0.0046(11)
C7 0.0128(17) 0.0230(16) 0.0205(16) -0.0004(13) 0.0061(14) -0.0012(13)
C8 0.0166(17) 0.0207(15) 0.0275(18) -0.0004(13) 0.0140(15) -0.0043(13)
C9 0.0147(17) 0.0110(14) 0.0216(16) 0.0043(12) 0.0053(14) 0.0025(12)
C10 0.0132(16) 0.0145(14) 0.0228(16) -0.0016(12) 0.0095(13) 0.0037(12)
C11 0.0123(16) 0.0103(13) 0.0163(15) 0.0048(11) 0.0070(13) 0.0046(11)
C12 0.0245(19) 0.0189(16) 0.0240(18) -0.0016(14) 0.0120(15) -0.0031(12)
C13 0.0142(17) 0.0219(16) 0.0230(17) 0.0011(13) 0.0107(14) 0.0012(13)
O1 0.0154(12) 0.0173(10) 0.0186(11) -0.0052(9) 0.0087(9) -0.0051(8)
O2 0.0122(11) 0.0185(10) 0.0145(11) -0.0012(9) 0.0070(9) -0.0011(8)
F1 0.0207(12) 0.0448(13) 0.0398(13) 0.0027(10) 0.0096(10) -0.0068(10)
F2 0.0447(16) 0.0365(12) 0.0398(13) -0.0138(11) 0.0128(12) -0.0234(10)
F3 0.0200(12) 0.0431(12) 0.0484(14) -0.0005(10) 0.0149(11) 0.0140(10)
F4 0.0471(16) 0.0232(10) 0.0390(13) -0.0086(10) 0.0195(12) -0.0098(9)
F5 0.0434(15) 0.0392(12) 0.0261(11) -0.0107(10) 0.0180(10) 0.0073(9)
F6 0.0289(13) 0.0697(15) 0.0229(11) -0.0187(12) 0.0114(10) 0.0064(10)
P1 0.0177(5) 0.0216(4) 0.0181(4) -0.0064(3) 0.0079(4) -0.0034(3)
Pd1 0.01225(13) 0.01267(12) 0.01238(13) -0.00086(9) 0.00634(10) -0.00065(8)

loop_
_atom_type_symbol
_atom_type_description
_atom_type_scat_dispersion_real
_atom_type_scat_dispersion_imag
_atom_type_scat_source
C C 0.0033 0.0016 'International Tables Vol C Tables 4.2.6.8 and 6.1.1.4'
H H 0 0 'International Tables Vol C Tables 4.2.6.8 and 6.1.1.4'
O O 0.0106 0.006 'International Tables Vol C Tables 4.2.6.8 and 6.1.1.4'
F F 0.0171 0.0103 'International Tables Vol C Tables 4.2.6.8 and 6.1.1.4'
P P 0.1023 0.0942 'International Tables Vol C Tables 4.2.6.8 and 6.1.1.4'
Pd Pd -0.9988 1.0072 'International Tables Vol C Tables 4.2.6.8 and 6.1.1.4'

loop_
_geom_angle_atom_site_label_1
_geom_angle_atom_site_label_2
_geom_angle_atom_site_label_3
_geom_angle
C2 C1 C8 125.2(3)
C2 C1 Pd1 70.90(18)
C8 C1 Pd1 111.2(2)
C2 C1 H1 113.9
C8 C1 H1 113.9
Pd1 C1 H1 113.9
C1 C2 C3 127.0(3)
C1 C2 Pd1 72.44(18)
C3 C2 Pd1 106.18(19)
C1 C2 H2 114.1
C3 C2 H2 114.1
Pd1 C2 H2 114.1
C2 C3 C4 113.8(3)
C2 C3 H3A 108.8
C4 C3 H3A 108.8
C2 C3 H3B 108.8
C4 C3 H3B 108.8
H3A C3 H3B 107.7
C5 C4 C3 112.5(2)
C5 C4 H4A 109.1
C3 C4 H4A 109.1
C5 C4 H4B 109.1
C3 C4 H4B 109.1
H4A C4 H4B 107.8
C6 C5 C4 124.7(3)
C6 C5 Pd1 71.26(16)
C4 C5 Pd1 110.73(18)
C6 C5 H5 114.1
C4 C5 H5 114.1
Pd1 C5 H5 114.1
C5 C6 C7 126.3(3)
C5 C6 Pd1 71.95(17)
C7 C6 Pd1 107.63(19)
C5 C6 H6 114.1
C7 C6 H6 114.1
Pd1 C6 H6 114.1
C6 C7 C8 114.2(3)
C6 C7 H7A 108.7
C8 C7 H7A 108.7
C6 C7 H7B 108.7
C8 C7 H7B 108.7
H7A C7 H7B 107.6
C1 C8 C7 112.8(3)
C1 C8 H8A 109
C7 C8 H8A 109
C1 C8 H8B 109
C7 C8 H8B 109
H8A C8 H8B 107.8
O1 C9 C10 126.6(3)
O1 C9 C12 113.8(3)
C10 C9 C12 119.6(3)
C11 C10 C9 126.6(3)
C11 C10 H10 116.7
C9 C10 H10 116.7
O2 C11 C10 126.5(3)
O2 C11 C13 114.0(3)
C10 C11 C13 119.5(3)
C9 C12 H12A 109.5
C9 C12 H12B 109.5
H12A C12 H12B 109.5
C9 C12 H12C 109.5
H12A C12 H12C 109.5
H12B C12 H12C 109.5
C11 C13 H13A 109.5
C11 C13 H13B 109.5
H13A C13 H13B 109.5
C11 C13 H13C 109.5
H13A C13 H13C 109.5
H13B C13 H13C 109.5
C9 O1 Pd1 122.48(19)
C11 O2 Pd1 122.82(18)
F2 P1 F5 90.13(12)
F2 P1 F4 179.88(17)
F5 P1 F4 89.97(12)
F2 P1 F1 91.05(12)
F5 P1 F1 90.65(12)
F4 P1 F1 89.02(12)
F2 P1 F6 90.61(13)
F5 P1 F6 178.64(14)
F4 P1 F6 89.30(12)
F1 P1 F6 90.47(13)
F2 P1 F3 89.87(13)
F5 P1 F3 90.37(12)
F4 P1 F3 90.05(12)
F1 P1 F3 178.62(12)
F6 P1 F3 88.49(12)
O2 Pd1 O1 94.41(8)
O2 Pd1 C2 160.46(10)
O1 Pd1 C2 86.82(10)
O2 Pd1 C6 87.21(10)
O1 Pd1 C6 162.43(10)
C2 Pd1 C6 97.49(12)
O2 Pd1 C5 90.78(10)
O1 Pd1 C5 160.23(10)
C2 Pd1 C5 82.06(11)
C6 Pd1 C5 36.79(11)
O2 Pd1 C1 162.06(10)
O1 Pd1 C1 92.08(10)
C2 Pd1 C1 36.66(12)
C6 Pd1 C1 81.67(12)
C5 Pd1 C1 88.71(11)

loop_
_geom_bond_atom_site_label_1
_geom_bond_atom_site_label_2
_geom_bond_distance
C1 C2 1.375(5)
C1 C8 1.518(5)
C1 Pd1 2.196(3)
C1 H1 1
C2 C3 1.509(4)
C2 Pd1 2.176(3)
C2 H2 1
C3 C4 1.530(4)
C3 H3A 0.99
C3 H3B 0.99
C4 C5 1.516(4)
C4 H4A 0.99
C4 H4B 0.99
C5 C6 1.380(4)
C5 Pd1 2.191(3)
C5 H5 1
C6 C7 1.498(4)
C6 Pd1 2.182(3)
C6 H6 1
C7 C8 1.537(4)
C7 H7A 0.99
C7 H7B 0.99
C8 H8A 0.99
C8 H8B 0.99
C9 O1 1.286(4)
C9 C10 1.397(4)
C9 C12 1.504(4)
C10 C11 1.395(4)
C10 H10 0.95
C11 O2 1.280(3)
C11 C13 1.503(4)
C12 H12A 0.98
C12 H12B 0.98
C12 H12C 0.98
C13 H13A 0.98
C13 H13B 0.98
C13 H13C 0.98
O1 Pd1 2.0012(19)
O2 Pd1 1.999(2)
F1 P1 1.602(2)
F2 P1 1.586(2)
F3 P1 1.604(2)
F4 P1 1.5962(19)
F5 P1 1.591(2)
F6 P1 1.603(2)

loop_
_geom_hbond_atom_site_label_D
_geom_hbond_atom_site_label_H
_geom_hbond_atom_site_label_A
_geom_hbond_site_symmetry_A
_geom_hbond_distance_DH
_geom_hbond_distance_HA
_geom_hbond_distance_DA
_geom_hbond_angle_DHA
C10 H10 F6 . 0.95 2.39 3.295(4) 158.7
C7 H7A F4 1_655 0.99 2.47 3.311(4) 143.1
C2 H2 F6 3_655 1 2.52 3.366(4) 141.9
C2 H2 F3 3_655 1 2.54 3.257(4) 128.9
C5 H5 F3 2_655 1 2.36 3.142(4) 134.9
C8 H8A F1 2_755 0.99 2.53 3.481(4) 160.6
C6 H6 F1 3_756 1 2.45 3.242(3) 135.9

loop_
_geom_torsion_atom_site_label_1
_geom_torsion_atom_site_label_2
_geom_torsion_atom_site_label_3
_geom_torsion_atom_site_label_4
_geom_torsion
C8 C1 C2 C3 -5.7(5)
Pd1 C1 C2 C3 97.3(3)
C8 C1 C2 Pd1 -103.0(3)
C1 C2 C3 C4 -37.9(4)
Pd1 C2 C3 C4 42.1(3)
C2 C3 C4 C5 -38.2(4)
C3 C4 C5 C6 94.8(4)
C3 C4 C5 Pd1 13.7(3)
C4 C5 C6 C7 -3.7(5)
Pd1 C5 C6 C7 99.0(3)
C4 C5 C6 Pd1 -102.7(3)
C5 C6 C7 C8 -41.2(4)
Pd1 C6 C7 C8 39.0(3)
C2 C1 C8 C7 93.4(4)
Pd1 C1 C8 C7 12.3(3)
C6 C7 C8 C1 -35.0(4)
O1 C9 C10 C11 -1.4(5)
C12 C9 C10 C11 178.0(3)
C9 C10 C11 O2 0.6(5)
C9 C10 C11 C13 -178.5(3)
C10 C9 O1 Pd1 -3.8(4)
C12 C9 O1 Pd1 176.70(19)
C10 C11 O2 Pd1 5.2(4)
C13 C11 O2 Pd1 -175.62(18)
C11 O2 Pd1 O1 -7.6(2)
C11 O2 Pd1 C2 85.3(4)
C11 O2 Pd1 C6 -170.0(2)
C11 O2 Pd1 C5 153.3(2)
C11 O2 Pd1 C1 -118.4(3)
C9 O1 Pd1 O2 6.9(2)
C9 O1 Pd1 C2 -153.6(2)
C9 O1 Pd1 C6 101.6(4)
C9 O1 Pd1 C5 -97.9(3)
C9 O1 Pd1 C1 170.1(2)
C1 C2 Pd1 O2 168.0(2)
C3 C2 Pd1 O2 43.5(4)
C1 C2 Pd1 O1 -97.80(19)
C3 C2 Pd1 O1 137.7(2)
C1 C2 Pd1 C6 65.08(19)
C3 C2 Pd1 C6 -59.4(2)
C1 C2 Pd1 C5 98.6(2)
C3 C2 Pd1 C5 -25.9(2)
C3 C2 Pd1 C1 -124.5(3)
C5 C6 Pd1 O2 -95.04(18)
C7 C6 Pd1 O2 141.6(2)
C5 C6 Pd1 O1 169.2(3)
C7 C6 Pd1 O1 45.8(4)
C5 C6 Pd1 C2 65.90(19)
C7 C6 Pd1 C2 -57.4(2)
C7 C6 Pd1 C5 -123.3(3)
C5 C6 Pd1 C1 99.08(19)
C7 C6 Pd1 C1 -24.3(2)
C6 C5 Pd1 O2 84.29(18)
C4 C5 Pd1 O2 -154.7(2)
C6 C5 Pd1 O1 -170.3(2)
C4 C5 Pd1 O1 -49.4(4)
C6 C5 Pd1 C2 -114.0(2)
C4 C5 Pd1 C2 7.0(2)
C4 C5 Pd1 C6 121.0(3)
C6 C5 Pd1 C1 -77.77(19)
C4 C5 Pd1 C1 43.2(2)
C2 C1 Pd1 O2 -166.9(3)
C8 C1 Pd1 O2 -45.6(4)
C2 C1 Pd1 O1 81.84(19)
C8 C1 Pd1 O1 -156.8(2)
C8 C1 Pd1 C2 121.3(3)
C2 C1 Pd1 C6 -114.66(19)
C8 C1 Pd1 C6 6.6(2)
C2 C1 Pd1 C5 -78.40(19)
C8 C1 Pd1 C5 42.9(2)
